data_2106993
loop_
_publ_author_name
'Iwata, M.'
'Saito, Y.'

_publ_section_title
;
 The crystal structure of hexamminecobalt(III) hexacyanocobaltate(III): an
 accurate determination
;
_journal_name_full 'Acta Crystallographica B (24,1968-38,1982)'
_journal_page_first 822
_journal_page_last 832
_journal_volume 29
_journal_year 1973
_chemical_formula_sum 'C6 H18 Co2 N12'
_chemical_name_systematic 'Co (N H3)6 Co (C N)6'
_space_group_IT_number 148
_symmetry_space_group_name_Hall '-R 3'
_symmetry_space_group_name_H-M 'R -3 :H'
_cell_angle_alpha 90
_cell_angle_beta 90
_cell_angle_gamma 120
_cell_formula_units_Z 3
_cell_length_a 10.921
_cell_length_b 10.921
_cell_length_c 10.765
_cell_volume 1111.910
_citation_journal_id_ASTM ACBCAR
_cod_data_source_file Iwata_ACBCAR_1973_838.cif
_cod_data_source_block C6H18Co2N12
_cod_original_cell_volume 1111.91
_cod_database_code 2106993

loop_
_symmetry_equiv_pos_as_xyz
x,y,z
-y,x-y,z
-x+y,-x,z
-x,-y,-z
y,-x+y,-z
x-y,x,-z
x+2/3,y+1/3,z+1/3
-y+2/3,x-y+1/3,z+1/3
-x+y+2/3,-x+1/3,z+1/3
-x+2/3,-y+1/3,-z+1/3
y+2/3,-x+y+1/3,-z+1/3
x-y+2/3,x+1/3,-z+1/3
x+1/3,y+2/3,z+2/3
-y+1/3,x-y+2/3,z+2/3
-x+y+1/3,-x+2/3,z+2/3
-x+1/3,-y+2/3,-z+2/3
y+1/3,-x+y+2/3,-z+2/3
x-y+1/3,x+2/3,-z+2/3

loop_
_atom_site_label
_atom_site_type_symbol
_atom_site_fract_x
_atom_site_fract_y
_atom_site_fract_z
_atom_site_occupancy
_atom_site_U_iso_or_equiv
H2 H+1 0.1451 0.1251 0.6747 1 0.0
N2 N-3 0.13129 0.15817 0.60565 1 0.0
Co2 Co+3 0 0 0.5 1 0.0
C1 C+2 0.13039 0.15112 0.10154 1 0.0
Co1 Co+3 0 0 0 1 0.0
H3 H+1 0.2165 0.2083 0.5704 1 0.0
N1 N-3 0.20586 0.24119 0.16555 1 0.0
H1 H+1 0.1029 0.2163 0.6214 1 0.0
